data_4350323
loop_
_publ_author_name
'Stamatatos, Theocharis C.'
'Boudalis, Athanassios K.'
'Sanakis, Yiannis'
'Raptopoulou, Catherine P.'

_publ_section_title
;
 Reactivity and structural and physical studies of tetranuclear iron(III)
 clusters containing the [Fe4(mu3-O)2]8+ &quot;butterfly&quot; core: an
 FeIII4 cluster with an S = 1 ground state.
;
_journal_issue 18
_journal_name_full 'Inorganic chemistry'
_journal_page_first 7372
_journal_page_last 7381
_journal_paper_doi 10.1021/ic0604821
_journal_volume 45
_journal_year 2006
_chemical_formula_sum 'C50 H44 Cl6 Fe4 N12 O11'
_chemical_formula_weight 1425.07
_space_group_IT_number 82
_space_group_name_Hall 'I -4'
_space_group_name_H-M_alt 'I -4'
_symmetry_cell_setting tetragonal
_symmetry_space_group_name_H-M 'I -4'
_atom_sites_solution_hydrogens geom
_atom_sites_solution_primary direct
_atom_sites_solution_secondary difmap
_audit_creation_method SHELXL-97
_cell_angle_alpha 90.00
_cell_angle_beta 90.00
_cell_angle_gamma 90.00
_cell_formula_units_Z 8
_cell_length_a 35.06(2)
_cell_length_b 35.06(2)
_cell_length_c 13.255(6)
_cell_measurement_reflns_used 25
_cell_measurement_temperature 298
_cell_measurement_theta_max 11
_cell_measurement_theta_min 5.5
_cell_volume 16293(15)
_computing_structure_refinement 'SHELXL-97 (Sheldrick, 1997)'
_computing_structure_solution 'SHELXS-86 (Sheldrick, 1986)'
_diffrn_ambient_temperature 298
_diffrn_measured_fraction_theta_full 0.998
_diffrn_measured_fraction_theta_max 0.998
_diffrn_measurement_device_type 'Crystal Logic Dual Goniometer'
_diffrn_measurement_method \2/2\q
_diffrn_radiation_monochromator graphite
_diffrn_radiation_source 'fine-focus sealed tube'
_diffrn_radiation_type MoK\a
_diffrn_radiation_wavelength 0.71073
_diffrn_reflns_av_R_equivalents 0.0414
_diffrn_reflns_av_sigmaI/netI 0.1020
_diffrn_reflns_limit_h_max 29
_diffrn_reflns_limit_h_min -34
_diffrn_reflns_limit_k_max 34
_diffrn_reflns_limit_k_min 0
_diffrn_reflns_limit_l_max 13
_diffrn_reflns_limit_l_min 0
_diffrn_reflns_number 7267
_diffrn_reflns_theta_full 20.48
_diffrn_reflns_theta_max 20.48
_diffrn_reflns_theta_min 2.01
_diffrn_standards_decay_% 0.7
_diffrn_standards_interval_count 97
_diffrn_standards_number 3
_exptl_absorpt_coefficient_mu 0.944
_exptl_absorpt_correction_type none
_exptl_crystal_colour red
_exptl_crystal_density_diffrn 1.162
_exptl_crystal_density_meas 1.4
_exptl_crystal_density_method 'floating method'
_exptl_crystal_description parall
_exptl_crystal_F_000 5776
_exptl_crystal_size_max 0.75
_exptl_crystal_size_mid 0.10
_exptl_crystal_size_min 0.10
_refine_diff_density_max 0.822
_refine_diff_density_min -0.487
_refine_diff_density_rms 0.124
_refine_ls_abs_structure_details 'Flack H D (1983), Acta Cryst. A39, 876-881'
_refine_ls_abs_structure_Flack 0.24(6)
_refine_ls_extinction_method none
_refine_ls_goodness_of_fit_ref 1.076
_refine_ls_hydrogen_treatment constr
_refine_ls_matrix_type full
_refine_ls_number_parameters 682
_refine_ls_number_reflns 6761
_refine_ls_number_restraints 9
_refine_ls_restrained_S_all 1.075
_refine_ls_R_factor_all 0.1342
_refine_ls_R_factor_gt 0.0849
_refine_ls_shift/su_max 0.008
_refine_ls_shift/su_mean 0.001
_refine_ls_structure_factor_coef Fsqd
_refine_ls_weighting_details 'calc w=1/[\s^2^(Fo^2^)+(0.1561P)^2^+91.7279P] where P=(Fo^2^+2Fc^2^)/3'
_refine_ls_weighting_scheme calc
_refine_ls_wR_factor_gt 0.2238
_refine_ls_wR_factor_ref 0.2606
_reflns_number_gt 4666
_reflns_number_total 6761
_reflns_threshold_expression >2sigma(I)
_cod_data_source_file ic0604821si20060322_102854.cif
_cod_data_source_block COMPOUND_1a
_cod_original_sg_symbol_H-M I-4
_cod_database_code 4350323

loop_
_symmetry_equiv_pos_as_xyz
'x, y, z'
'-x, -y, z'
'y, -x, -z'
'-y, x, -z'
'x+1/2, y+1/2, z+1/2'
'-x+1/2, -y+1/2, z+1/2'
'y+1/2, -x+1/2, -z+1/2'
'-y+1/2, x+1/2, -z+1/2'

loop_
_atom_site_label
_atom_site_type_symbol
_atom_site_fract_x
_atom_site_fract_y
_atom_site_fract_z
_atom_site_U_iso_or_equiv
_atom_site_adp_type
_atom_site_occupancy
_atom_site_symmetry_multiplicity
_atom_site_calc_flag
_atom_site_refinement_flags
Fe1 Fe 0.25360(8) 0.49710(7) 0.0608(2) 0.0542(8) Uani 1 1 d .
Fe2 Fe 0.30352(7) 0.41472(7) 0.0449(2) 0.0468(7) Uani 1 1 d .
Fe3 Fe 0.22534(8) 0.41556(7) -0.0301(2) 0.0544(8) Uani 1 1 d .
Fe4 Fe 0.26872(7) 0.33356(7) -0.0540(2) 0.0494(8) Uani 1 1 d .
Cl1 Cl 0.2625(2) 0.51922(18) 0.2229(4) 0.089(2) Uani 1 1 d .
Cl2 Cl 0.31481(17) 0.31254(16) -0.1664(4) 0.0702(16) Uani 1 1 d .
O1 O 0.2057(4) 0.3746(4) 0.0634(11) 0.067(4) Uani 1 1 d .
N1 N 0.2515(5) 0.2757(5) -0.0052(13) 0.059(5) Uani 1 1 d .
N2 N 0.2204(5) 0.3402(5) 0.0472(13) 0.059(4) Uani 1 1 d .
O11 O 0.2378(4) 0.4544(4) -0.1388(11) 0.063(4) Uani 1 1 d .
N11 N 0.2525(5) 0.5546(5) -0.0046(13) 0.054(5) Uani 1 1 d .
N12 N 0.2410(5) 0.4891(5) -0.0971(12) 0.065(5) Uani 1 1 d .
O21 O 0.3089(3) 0.5006(3) 0.0159(9) 0.050(3) Uani 1 1 d .
N21 N 0.3590(4) 0.4012(5) -0.0217(12) 0.048(4) Uani 1 1 d .
N22 N 0.3263(5) 0.4680(4) -0.0073(11) 0.048(4) Uani 1 1 d .
O31 O 0.3007(3) 0.3287(4) 0.0735(10) 0.058(4) Uani 1 1 d .
N31 N 0.3288(5) 0.4274(5) 0.1974(12) 0.060(5) Uani 1 1 d .
N32 N 0.3075(4) 0.3616(4) 0.1226(13) 0.051(4) Uani 1 1 d .
O41 O 0.1967(4) 0.5006(4) 0.0789(13) 0.081(5) Uani 1 1 d .
O42 O 0.1775(4) 0.4435(4) 0.0117(12) 0.076(4) Uani 1 1 d .
O43 O 0.1994(4) 0.3886(5) -0.1478(11) 0.068(4) Uani 1 1 d .
O44 O 0.2276(4) 0.3327(4) -0.1650(12) 0.067(4) Uani 1 1 d .
O51 O 0.2582(3) 0.4438(3) 0.0664(10) 0.056(3) Uani 1 1 d .
O52 O 0.2735(3) 0.3874(3) -0.0503(9) 0.051(3) Uani 1 1 d .
C1 C 0.2705(6) 0.2432(7) -0.0304(17) 0.066(6) Uani 1 1 d .
H1 H 0.2877 0.2446 -0.0838 0.09(4) Uiso 1 1 calc R
C2 C 0.2666(8) 0.2090(8) 0.016(2) 0.088(9) Uani 1 1 d .
H2 H 0.2820 0.1881 0.0021 0.09(4) Uiso 1 1 calc R
C3 C 0.2376(10) 0.2084(7) 0.084(3) 0.123(13) Uani 1 1 d .
H3 H 0.2317 0.1847 0.1111 0.09(4) Uiso 1 1 calc R
C4 C 0.2135(8) 0.2424(8) 0.122(2) 0.107(10) Uani 1 1 d .
H4 H 0.1954 0.2422 0.1730 0.09(4) Uiso 1 1 calc R
C5 C 0.2244(7) 0.2738(6) 0.0616(19) 0.060(6) Uani 1 1 d .
C6 C 0.2037(6) 0.3107(7) 0.0854(15) 0.063(6) Uani 1 1 d .
C7 C 0.1708(4) 0.3089(5) 0.1532(16) 0.083(7) Uiso 1 1 d G
C8 C 0.1660(7) 0.3296(6) 0.2417(17) 0.200(18) Uiso 1 1 d G
H8 H 0.1864 0.3432 0.2687 0.240 Uiso 1 1 calc R
C9 C 0.1308(8) 0.3299(7) 0.2900(14) 0.29(3) Uiso 1 1 d G
H9 H 0.1276 0.3437 0.3493 0.344 Uiso 1 1 calc R
C10 C 0.1004(6) 0.3095(7) 0.2497(18) 0.159(14) Uiso 1 1 d G
H10 H 0.0768 0.3097 0.2820 0.190 Uiso 1 1 calc R
C11 C 0.1052(5) 0.2889(6) 0.1611(18) 0.156(13) Uiso 1 1 d G
H11 H 0.0848 0.2752 0.1341 0.187 Uiso 1 1 calc R
N3 N 0.1404(6) 0.2885(5) 0.1129(12) 0.120(8) Uiso 1 1 d G
C21 C 0.2561(6) 0.5870(7) 0.043(2) 0.069(6) Uani 1 1 d .
H21 H 0.2597 0.5864 0.1124 0.05(2) Uiso 1 1 calc R
C22 C 0.2551(7) 0.6216(7) -0.004(3) 0.081(8) Uani 1 1 d .
H22 H 0.2557 0.6436 0.0353 0.05(2) Uiso 1 1 calc R
C23 C 0.2532(8) 0.6245(6) -0.100(3) 0.104(10) Uani 1 1 d .
H23 H 0.2556 0.6480 -0.1318 0.05(2) Uiso 1 1 calc R
C24 C 0.2478(7) 0.5926(8) -0.152(2) 0.101(9) Uani 1 1 d .
H24 H 0.2441 0.5936 -0.2216 0.05(2) Uiso 1 1 calc R
C25 C 0.2475(6) 0.5559(5) -0.100(2) 0.069(7) Uani 1 1 d .
C26 C 0.2426(8) 0.5191(7) -0.1578(16) 0.084(8) Uani 1 1 d .
C27 C 0.2399(6) 0.5134(6) -0.2652(12) 0.094(8) Uiso 1 1 d G
C28 C 0.2121(5) 0.4919(5) -0.3138(17) 0.144(12) Uiso 1 1 d G
H28 H 0.1931 0.4800 -0.2765 0.26(8) Uiso 1 1 calc R
C29 C 0.2127(6) 0.4883(5) -0.4182(18) 0.151(13) Uiso 1 1 d G
H29 H 0.1941 0.4740 -0.4508 0.26(8) Uiso 1 1 calc R
C30 C 0.2411(7) 0.5062(7) -0.4741(12) 0.139(11) Uiso 1 1 d G
H30 H 0.2415 0.5038 -0.5439 0.26(8) Uiso 1 1 calc R
C31 C 0.2689(6) 0.5277(6) -0.4255(17) 0.206(18) Uiso 1 1 d G
H31 H 0.2879 0.5396 -0.4628 0.26(8) Uiso 1 1 calc R
N13 N 0.2683(5) 0.5313(5) -0.3210(17) 0.135(9) Uiso 1 1 d G
C41 C 0.3753(6) 0.3673(6) -0.0283(16) 0.056(6) Uani 1 1 d .
H41 H 0.3633 0.3464 0.0009 0.08(3) Uiso 1 1 calc R
C42 C 0.4088(7) 0.3622(6) -0.0759(18) 0.076(7) Uani 1 1 d .
H42 H 0.4210 0.3387 -0.0726 0.08(3) Uiso 1 1 calc R
C43 C 0.4248(7) 0.3914(9) -0.1292(18) 0.095(9) Uani 1 1 d .
H43 H 0.4459 0.3881 -0.1709 0.08(3) Uiso 1 1 calc R
C44 C 0.4067(9) 0.4275(6) -0.116(2) 0.087(8) Uani 1 1 d .
H44 H 0.4182 0.4489 -0.1444 0.08(3) Uiso 1 1 calc R
C45 C 0.3757(6) 0.4321(6) -0.0670(16) 0.056(7) Uani 1 1 d .
C46 C 0.3595(6) 0.4699(5) -0.0558(17) 0.056(5) Uani 1 1 d .
C47 C 0.3752(8) 0.5051(5) -0.0942(16) 0.057(6) Uani 1 1 d .
C48 C 0.3524(8) 0.5281(8) -0.154(2) 0.090(8) Uani 1 1 d .
H48 H 0.3269 0.5222 -0.1663 0.13(6) Uiso 1 1 calc R
C49 C 0.3700(12) 0.5617(10) -0.197(3) 0.129(15) Uani 1 1 d .
H49 H 0.3560 0.5782 -0.2375 0.13(6) Uiso 1 1 calc R
C50 C 0.4048(16) 0.5681(9) -0.178(4) 0.18(3) Uani 1 1 d .
H50 H 0.4164 0.5887 -0.2098 0.13(6) Uiso 1 1 calc R
C51 C 0.4267(11) 0.5464(9) -0.113(2) 0.126(13) Uani 1 1 d .
H51 H 0.4512 0.5544 -0.0966 0.13(6) Uiso 1 1 calc R
N23 N 0.4116(6) 0.5101(5) -0.0679(17) 0.086(6) Uani 1 1 d .
C61 C 0.3356(5) 0.4607(6) 0.2323(17) 0.053(6) Uani 1 1 d .
H61 H 0.3334 0.4814 0.1889 0.06(3) Uiso 1 1 calc R
C62 C 0.3457(7) 0.4674(7) 0.329(2) 0.084(8) Uani 1 1 d .
H62 H 0.3529 0.4917 0.3495 0.06(3) Uiso 1 1 calc R
C63 C 0.3454(8) 0.4390(8) 0.3933(19) 0.094(9) Uani 1 1 d .
H63 H 0.3504 0.4432 0.4613 0.06(3) Uiso 1 1 calc R
C64 C 0.3377(7) 0.4033(8) 0.359(2) 0.090(8) Uani 1 1 d .
H64 H 0.3388 0.3830 0.4044 0.06(3) Uiso 1 1 calc R
C65 C 0.3279(6) 0.3961(6) 0.2580(16) 0.054(5) Uiso 1 1 d .
C66 C 0.3190(5) 0.3591(5) 0.2167(15) 0.046(5) Uani 1 1 d .
C67 C 0.3241(7) 0.3223(6) 0.2711(13) 0.051(6) Uani 1 1 d .
C68 C 0.2960(7) 0.2946(7) 0.2588(17) 0.070(7) Uani 1 1 d .
H68 H 0.2748 0.2996 0.2190 0.21(9) Uiso 1 1 calc R
C69 C 0.2997(9) 0.2607(9) 0.3047(18) 0.089(8) Uani 1 1 d .
H69 H 0.2815 0.2415 0.3007 0.21(9) Uiso 1 1 calc R
C70 C 0.3357(11) 0.2568(8) 0.362(2) 0.097(10) Uani 1 1 d .
H70 H 0.3398 0.2340 0.3967 0.21(9) Uiso 1 1 calc R
C71 C 0.3653(9) 0.2859(10) 0.3689(19) 0.105(10) Uani 1 1 d .
H71 H 0.3877 0.2822 0.4051 0.21(9) Uiso 1 1 calc R
N33 N 0.3578(6) 0.3184(6) 0.3189(14) 0.078(6) Uani 1 1 d .
C81 C 0.1719(7) 0.4767(9) 0.057(2) 0.086(8) Uani 1 1 d .
C82 C 0.1296(9) 0.4832(9) 0.083(3) 0.173(17) Uani 1 1 d .
H82A H 0.1142 0.4759 0.0264 0.20(9) Uiso 1 1 calc R
H82B H 0.1256 0.5097 0.0976 0.20(9) Uiso 1 1 calc R
H82C H 0.1228 0.4682 0.1406 0.20(9) Uiso 1 1 calc R
C83 C 0.2055(8) 0.3567(7) -0.1901(18) 0.070(7) Uani 1 1 d .
C84 C 0.1803(8) 0.3464(7) -0.285(2) 0.113(10) Uani 1 1 d .
H84A H 0.1902 0.3591 -0.3431 0.13(6) Uiso 1 1 calc R
H84B H 0.1545 0.3545 -0.2730 0.13(6) Uiso 1 1 calc R
H84C H 0.1808 0.3193 -0.2952 0.13(6) Uiso 1 1 calc R
C91 C 0.2070(8) 0.0897(9) 0.211(2) 0.135(11) Uiso 1 1 d D
Cl3 Cl 0.1683(4) 0.0612(4) 0.1946(8) 0.184(5) Uani 1 1 d D
Cl4 Cl 0.2278(3) 0.1019(2) 0.0969(7) 0.149(3) Uani 1 1 d D
C92 C 0.9298(13) 0.2871(10) 0.216(3) 0.098(17) Uiso 0.50 1 d PD
Cl5 Cl 0.9409(4) 0.3296(5) 0.1656(12) 0.124(5) Uani 0.50 1 d PD
Cl6 Cl 0.8953(6) 0.2633(4) 0.1472(11) 0.141(7) Uani 0.50 1 d PD
C93 C 0.6229(13) 0.1099(12) 0.032(4) 0.13(2) Uiso 0.50 1 d PD
Cl7 Cl 0.6619(6) 0.0992(6) 0.1016(18) 0.186(9) Uani 0.50 1 d PD
Cl8 Cl 0.6092(9) 0.0733(9) -0.046(3) 0.36(3) Uani 0.50 1 d PD
OW1 O 0.0807(11) 0.1277(11) 0.077(3) 0.128(13) Uiso 0.50 1 d P
OW2 O 0.0871(11) 0.1842(11) 0.171(3) 0.117(12) Uiso 0.50 1 d P

loop_
_atom_site_aniso_label
_atom_site_aniso_U_11
_atom_site_aniso_U_22
_atom_site_aniso_U_33
_atom_site_aniso_U_23
_atom_site_aniso_U_13
_atom_site_aniso_U_12
Fe1 0.0685(19) 0.0453(17) 0.0487(17) -0.0030(15) 0.0023(16) 0.0062(14)
Fe2 0.0575(17) 0.0409(15) 0.0419(16) 0.0000(14) -0.0026(15) -0.0042(12)
Fe3 0.0589(18) 0.0468(17) 0.0574(19) 0.0011(15) -0.0018(16) 0.0010(13)
Fe4 0.0605(18) 0.0417(16) 0.0459(17) 0.0000(15) -0.0073(16) -0.0036(13)
Cl1 0.141(6) 0.076(4) 0.050(3) -0.016(3) 0.006(4) 0.019(4)
Cl2 0.087(4) 0.064(4) 0.060(4) -0.006(3) 0.003(3) 0.002(3)
O1 0.077(9) 0.049(9) 0.075(10) -0.016(8) 0.021(9) -0.004(7)
N1 0.061(12) 0.075(14) 0.042(11) -0.001(10) -0.013(10) -0.005(11)
N2 0.074(11) 0.049(11) 0.054(11) -0.003(11) -0.004(10) -0.010(10)
O11 0.079(10) 0.029(8) 0.081(10) 0.005(7) -0.012(8) -0.010(7)
N11 0.065(11) 0.076(15) 0.023(10) 0.008(10) -0.018(8) 0.000(9)
N12 0.087(13) 0.059(13) 0.049(11) 0.031(11) -0.015(9) -0.003(10)
O21 0.065(8) 0.029(7) 0.055(8) -0.002(6) 0.004(7) 0.003(6)
N21 0.053(10) 0.033(9) 0.060(12) 0.007(9) 0.006(8) -0.006(9)
N22 0.068(12) 0.039(10) 0.036(9) -0.008(8) -0.008(9) 0.013(9)
O31 0.063(9) 0.049(8) 0.061(9) 0.008(8) -0.011(7) -0.002(7)
N31 0.064(12) 0.071(14) 0.044(10) 0.002(10) 0.014(8) -0.007(9)
N32 0.054(11) 0.039(11) 0.060(12) 0.000(9) -0.001(9) -0.012(8)
O41 0.062(10) 0.071(10) 0.110(14) -0.002(10) 0.006(10) -0.006(9)
O42 0.066(10) 0.070(10) 0.092(12) -0.002(9) 0.005(8) -0.001(8)
O43 0.055(9) 0.069(11) 0.081(11) 0.000(9) -0.014(8) 0.005(8)
O44 0.067(10) 0.047(10) 0.088(12) -0.006(8) -0.020(9) -0.004(8)
O51 0.069(8) 0.053(8) 0.046(8) -0.005(7) 0.010(7) 0.002(6)
O52 0.068(8) 0.048(7) 0.037(7) 0.009(7) -0.014(7) -0.007(6)
C1 0.085(16) 0.062(15) 0.052(15) 0.010(14) -0.006(13) 0.002(13)
C2 0.09(2) 0.09(2) 0.08(2) 0.036(16) 0.026(16) -0.002(15)
C3 0.16(3) 0.040(17) 0.17(3) 0.042(19) -0.07(3) -0.011(19)
C4 0.10(2) 0.07(2) 0.16(3) 0.05(2) -0.02(2) -0.022(17)
C5 0.064(15) 0.051(15) 0.064(16) -0.017(14) -0.033(14) -0.016(12)
C6 0.063(14) 0.080(17) 0.045(14) 0.014(12) 0.017(11) -0.016(13)
C21 0.074(15) 0.055(16) 0.078(17) -0.010(18) 0.011(14) 0.009(12)
C22 0.095(19) 0.05(2) 0.10(2) -0.004(16) -0.042(17) -0.015(13)
C23 0.17(3) 0.015(14) 0.12(3) -0.004(16) -0.06(2) -0.021(14)
C24 0.12(2) 0.11(3) 0.072(18) 0.027(19) 0.010(16) -0.016(18)
C25 0.091(18) 0.018(12) 0.10(2) 0.019(14) -0.013(15) 0.009(11)
C26 0.14(2) 0.076(19) 0.036(13) -0.005(14) -0.012(14) -0.001(15)
C41 0.044(13) 0.067(17) 0.056(15) 0.005(12) 0.009(12) -0.001(12)
C42 0.11(2) 0.035(13) 0.079(18) -0.013(13) 0.029(16) -0.018(13)
C43 0.084(19) 0.13(3) 0.066(17) 0.017(17) 0.039(15) -0.007(19)
C44 0.12(3) 0.032(14) 0.11(2) 0.008(14) -0.02(2) 0.012(15)
C45 0.034(12) 0.077(19) 0.056(14) -0.044(14) 0.005(11) 0.020(12)
C46 0.066(14) 0.042(13) 0.060(13) -0.006(12) 0.016(13) 0.002(11)
C47 0.084(18) 0.028(12) 0.060(15) -0.014(11) 0.032(14) -0.020(13)
C48 0.10(2) 0.09(2) 0.078(18) 0.012(17) 0.034(17) 0.024(19)
C49 0.14(3) 0.11(3) 0.14(3) 0.04(2) 0.09(3) 0.02(3)
C50 0.26(6) 0.05(2) 0.23(5) 0.07(3) 0.19(5) 0.05(3)
C51 0.17(3) 0.09(2) 0.11(2) -0.05(2) 0.07(2) -0.09(2)
N23 0.087(15) 0.068(13) 0.102(16) -0.008(12) 0.006(14) -0.016(11)
C61 0.079(16) 0.025(13) 0.056(15) -0.020(11) -0.008(11) -0.026(10)
C62 0.13(2) 0.035(15) 0.09(2) -0.043(16) 0.002(17) -0.024(14)
C63 0.17(3) 0.064(18) 0.047(15) -0.021(15) -0.025(16) -0.033(18)
C64 0.10(2) 0.08(2) 0.09(2) 0.029(17) -0.027(15) -0.006(15)
C66 0.050(12) 0.053(14) 0.035(12) -0.003(11) -0.009(10) -0.009(10)
C67 0.089(18) 0.046(14) 0.018(11) 0.008(10) 0.009(12) -0.005(13)
C68 0.093(19) 0.045(15) 0.071(17) 0.010(14) 0.041(14) 0.012(15)
C69 0.11(2) 0.11(3) 0.048(16) -0.010(16) 0.035(16) -0.008(19)
C70 0.14(3) 0.055(17) 0.10(2) -0.003(16) 0.05(2) 0.029(19)
C71 0.14(3) 0.12(3) 0.058(17) 0.019(19) 0.002(17) 0.08(2)
N33 0.090(16) 0.102(17) 0.041(11) -0.001(11) -0.007(11) 0.023(12)
C81 0.073(19) 0.09(2) 0.09(2) 0.038(19) 0.013(17) 0.052(16)
C82 0.11(3) 0.16(3) 0.24(5) -0.02(3) 0.09(3) 0.05(2)
C83 0.10(2) 0.040(16) 0.068(18) 0.000(14) -0.013(16) -0.007(15)
C84 0.13(2) 0.08(2) 0.12(2) -0.001(18) -0.05(2) 0.010(17)
Cl3 0.211(12) 0.233(13) 0.108(7) 0.026(7) 0.014(7) -0.044(10)
Cl4 0.206(10) 0.109(6) 0.131(7) 0.005(5) 0.013(7) -0.035(6)
Cl5 0.116(12) 0.157(15) 0.099(11) 0.014(10) 0.007(9) -0.027(10)
Cl6 0.28(2) 0.075(10) 0.071(9) -0.025(8) -0.014(12) 0.042(12)
Cl7 0.19(2) 0.153(17) 0.21(2) -0.029(16) 0.020(18) 0.032(15)
Cl8 0.22(3) 0.21(3) 0.64(9) -0.11(4) -0.13(4) 0.03(2)

loop_
_atom_type_symbol
_atom_type_description
_atom_type_scat_dispersion_real
_atom_type_scat_dispersion_imag
_atom_type_scat_source
C C 0.0033 0.0016 'International Tables Vol C Tables 4.2.6.8 and 6.1.1.4'
H H 0.0000 0.0000 'International Tables Vol C Tables 4.2.6.8 and 6.1.1.4'
N N 0.0061 0.0033 'International Tables Vol C Tables 4.2.6.8 and 6.1.1.4'
O O 0.0106 0.0060 'International Tables Vol C Tables 4.2.6.8 and 6.1.1.4'
Fe Fe 0.3463 0.8444 'International Tables Vol C Tables 4.2.6.8 and 6.1.1.4'
Cl Cl 0.1484 0.1585 'International Tables Vol C Tables 4.2.6.8 and 6.1.1.4'

loop_
_geom_angle_atom_site_label_1
_geom_angle_atom_site_label_2
_geom_angle_atom_site_label_3
_geom_angle
O51 Fe1 O41 98.1(6)
O51 Fe1 O21 89.4(5)
O41 Fe1 O21 167.7(6)
O51 Fe1 N12 85.8(6)
O41 Fe1 N12 85.5(7)
O21 Fe1 N12 85.4(6)
O51 Fe1 N11 158.7(6)
O41 Fe1 N11 88.5(6)
O21 Fe1 N11 81.1(6)
N12 Fe1 N11 74.5(7)
O51 Fe1 Cl1 106.6(5)
O41 Fe1 Cl1 90.1(5)
O21 Fe1 Cl1 97.1(4)
N12 Fe1 Cl1 167.3(5)
N11 Fe1 Cl1 93.5(5)
O52 Fe2 O51 84.7(5)
O52 Fe2 N32 85.2(6)
O51 Fe2 N32 116.7(6)
O52 Fe2 N22 115.5(5)
O51 Fe2 N22 83.8(6)
N32 Fe2 N22 153.0(6)
O52 Fe2 N21 96.7(6)
O51 Fe2 N21 156.3(6)
N32 Fe2 N21 87.0(6)
N22 Fe2 N21 74.2(6)
O52 Fe2 N31 155.9(6)
O51 Fe2 N31 95.0(6)
N32 Fe2 N31 73.4(7)
N22 Fe2 N31 88.3(6)
N21 Fe2 N31 93.2(6)
O52 Fe2 Fe3 42.1(4)
O51 Fe2 Fe3 42.6(4)
N32 Fe2 Fe3 103.6(4)
N22 Fe2 Fe3 103.4(4)
N21 Fe2 Fe3 134.5(4)
N31 Fe2 Fe3 132.4(4)
O52 Fe3 O51 80.8(5)
O52 Fe3 O1 91.1(5)
O51 Fe3 O1 99.1(6)
O52 Fe3 O42 171.9(6)
O51 Fe3 O42 93.6(5)
O1 Fe3 O42 83.9(6)
O52 Fe3 O11 93.1(5)
O51 Fe3 O11 89.9(5)
O1 Fe3 O11 170.6(6)
O42 Fe3 O11 92.7(6)
O52 Fe3 O43 92.6(5)
O51 Fe3 O43 169.4(6)
O1 Fe3 O43 89.3(6)
O42 Fe3 O43 93.8(6)
O11 Fe3 O43 82.2(6)
O52 Fe3 Fe2 40.3(3)
O51 Fe3 Fe2 40.5(3)
O1 Fe3 Fe2 96.0(4)
O42 Fe3 Fe2 133.8(4)
O11 Fe3 Fe2 92.7(4)
O43 Fe3 Fe2 132.5(4)
O52 Fe4 O31 90.8(5)
O52 Fe4 O44 95.4(6)
O31 Fe4 O44 167.7(6)
O52 Fe4 N2 86.8(6)
O31 Fe4 N2 85.7(6)
O44 Fe4 N2 84.0(6)
O52 Fe4 N1 158.3(7)
O31 Fe4 N1 80.2(5)
O44 Fe4 N1 90.3(6)
N2 Fe4 N1 72.9(7)
O52 Fe4 Cl2 105.8(4)
O31 Fe4 Cl2 97.1(4)
O44 Fe4 Cl2 91.5(5)
N2 Fe4 Cl2 167.0(5)
N1 Fe4 Cl2 95.0(6)
N2 O1 Fe3 114.4(12)
C5 N1 C1 118.7(19)
C5 N1 Fe4 116.5(15)
C1 N1 Fe4 124.2(16)
C6 N2 O1 119.2(18)
C6 N2 Fe4 120.5(14)
O1 N2 Fe4 120.1(12)
N12 O11 Fe3 109.5(11)
C25 N11 C21 117(2)
C25 N11 Fe1 115.3(16)
C21 N11 Fe1 127.4(15)
C26 N12 O11 118.3(17)
C26 N12 Fe1 118.5(15)
O11 N12 Fe1 122.3(11)
N22 O21 Fe1 116.9(10)
C41 N21 C45 119.9(16)
C41 N21 Fe2 127.2(13)
C45 N21 Fe2 112.7(13)
C46 N22 O21 118.0(15)
C46 N22 Fe2 121.6(12)
O21 N22 Fe2 120.2(12)
N32 O31 Fe4 115.4(10)
C61 N31 C65 121.8(18)
C61 N31 Fe2 125.4(15)
C65 N31 Fe2 111.2(14)
C66 N32 O31 117.3(15)
C66 N32 Fe2 122.4(14)
O31 N32 Fe2 120.2(12)
C81 O41 Fe1 128.7(15)
C81 O42 Fe3 132.4(15)
C83 O43 Fe3 132.4(15)
C83 O44 Fe4 130.1(15)
Fe1 O51 Fe2 126.7(6)
Fe1 O51 Fe3 114.9(6)
Fe2 O51 Fe3 96.9(5)
Fe4 O52 Fe2 124.6(6)
Fe4 O52 Fe3 115.3(6)
Fe2 O52 Fe3 97.6(5)
C2 C1 N1 125(2)
C1 C2 C3 113(2)
C2 C3 C4 128(2)
C5 C4 C3 106(3)
N1 C5 C4 128(2)
N1 C5 C6 117(2)
C4 C5 C6 115(3)
N2 C6 C7 129(2)
N2 C6 C5 112.6(18)
C7 C6 C5 118(2)
C8 C7 N3 120.0
C8 C7 C6 126.2(18)
N3 C7 C6 113.0(18)
C9 C8 C7 120.0
C8 C9 C10 120.0
C11 C10 C9 120.0
C10 C11 N3 120.0
C11 N3 C7 120.0
N11 C21 C22 124(2)
C23 C22 C21 122(3)
C22 C23 C24 117(3)
C23 C24 C25 120(3)
N11 C25 C24 120(2)
N11 C25 C26 119(2)
C24 C25 C26 121(2)
N12 C26 C27 119(2)
N12 C26 C25 112.0(19)
C27 C26 C25 129(2)
C28 C27 N13 120.0
C28 C27 C26 125.4(19)
N13 C27 C26 114.6(19)
C29 C28 C27 120.0
C28 C29 C30 120.0
C29 C30 C31 120.0
N13 C31 C30 120.0
C31 N13 C27 120.0
N21 C41 C42 121.8(19)
C41 C42 C43 120(2)
C42 C43 C44 115(2)
C45 C44 C43 124(2)
C44 C45 N21 119(2)
C44 C45 C46 120(2)
N21 C45 C46 120.7(19)
N22 C46 C47 123.0(17)
N22 C46 C45 110.3(17)
C47 C46 C45 127(2)
N23 C47 C48 129(2)
N23 C47 C46 113(2)
C48 C47 C46 119(2)
C47 C48 C49 117(3)
C50 C49 C48 119(4)
C49 C50 C51 124(4)
C50 C51 N23 121(3)
C47 N23 C51 110(2)
N31 C61 C62 123(2)
C63 C62 C61 119(2)
C62 C63 C64 119(2)
C63 C64 C65 122(2)
N31 C65 C64 114.4(19)
N31 C65 C66 120.5(19)
C64 C65 C66 125(2)
N32 C66 C65 111.6(18)
N32 C66 C67 123.6(17)
C65 C66 C67 124.7(18)
N33 C67 C68 127(2)
N33 C67 C66 115(2)
C68 C67 C66 118(2)
C69 C68 C67 120(3)
C68 C69 C70 114(3)
C71 C70 C69 125(2)
N33 C71 C70 115(3)
C71 N33 C67 119(2)
O41 C81 O42 126(2)
O41 C81 C82 122(3)
O42 C81 C82 112(3)
O44 C83 O43 127(2)
O44 C83 C84 115(2)
O43 C83 C84 117(2)
Cl3 C91 Cl4 111.6(16)
Cl5 C92 Cl6 112.4(19)
Cl7 C93 Cl8 113(2)

loop_
_geom_bond_atom_site_label_1
_geom_bond_atom_site_label_2
_geom_bond_distance
Fe1 O51 1.877(12)
Fe1 O41 2.014(15)
Fe1 O21 2.030(12)
Fe1 N12 2.156(17)
Fe1 N11 2.194(18)
Fe1 Cl1 2.306(6)
Fe2 O52 1.903(11)
Fe2 O51 1.909(12)
Fe2 N32 2.134(15)
Fe2 N22 2.146(16)
Fe2 N21 2.189(16)
Fe2 N31 2.251(17)
Fe2 Fe3 2.916(4)
Fe3 O52 1.973(12)
Fe3 O51 1.987(13)
Fe3 O1 2.019(14)
Fe3 O42 2.020(16)
Fe3 O11 2.030(13)
Fe3 O43 2.038(16)
Fe4 O52 1.895(11)
Fe4 O31 2.035(13)
Fe4 O44 2.060(15)
Fe4 N2 2.174(18)
Fe4 N1 2.212(18)
Fe4 Cl2 2.318(6)
O1 N2 1.327(18)
N1 C5 1.30(3)
N1 C1 1.36(2)
N2 C6 1.29(2)
O11 N12 1.34(2)
N11 C25 1.27(3)
N11 C21 1.31(2)
N12 C26 1.33(3)
O21 N22 1.334(17)
N21 C41 1.32(2)
N21 C45 1.37(2)
N22 C46 1.33(2)
O31 N32 1.346(18)
N31 C61 1.28(2)
N31 C65 1.36(2)
N32 C66 1.31(2)
O41 C81 1.24(3)
O42 C81 1.32(3)
O43 C83 1.27(2)
O44 C83 1.19(3)
C1 C2 1.35(3)
C2 C3 1.36(4)
C3 C4 1.54(4)
C4 C5 1.41(3)
C5 C6 1.51(3)
C6 C7 1.46(2)
C7 C8 1.3900
C7 N3 1.3900
C8 C9 1.3900
C9 C10 1.3900
C10 C11 1.3900
C11 N3 1.3900
C21 C22 1.36(3)
C22 C23 1.28(3)
C23 C24 1.33(3)
C24 C25 1.46(3)
C25 C26 1.51(3)
C26 C27 1.44(3)
C27 C28 1.3900
C27 N13 1.3900
C28 C29 1.3900
C29 C30 1.3900
C30 C31 1.3900
C31 N13 1.3900
C41 C42 1.34(3)
C42 C43 1.37(3)
C43 C44 1.43(3)
C44 C45 1.28(3)
C45 C46 1.45(3)
C46 C47 1.45(3)
C47 N23 1.33(3)
C47 C48 1.38(3)
C48 C49 1.45(4)
C49 C50 1.27(6)
C50 C51 1.38(5)
C51 N23 1.50(3)
C61 C62 1.35(3)
C62 C63 1.31(3)
C63 C64 1.36(3)
C64 C65 1.41(3)
C65 C66 1.44(3)
C66 C67 1.49(3)
C67 N33 1.35(3)
C67 C68 1.39(3)
C68 C69 1.34(3)
C69 C70 1.48(4)
C70 C71 1.46(4)
C71 N33 1.34(3)
C81 C82 1.54(3)
C83 C84 1.57(3)
C91 Cl3 1.70(3)
C91 Cl4 1.73(3)
C92 Cl5 1.68(3)
C92 Cl6 1.73(3)
C93 Cl7 1.69(3)
C93 Cl8 1.72(3)
